data_4001465
loop_
_publ_author_name
'Takahashi, Yukari'
'Obara, Rena'
'Nakagawa, Kohei'
'Nakano, Masayuki'
'Tokita, Jun-ya'
'Inabe, Tamotsu'

_publ_section_title
;
 Tunable Charge Transport in Soluble Organic--Inorganic Hybrid
 Semiconductors
;
_journal_issue 25
_journal_name_full 'Chemistry of Materials'
_journal_page_first 6312
_journal_paper_doi 10.1021/cm702405c
_journal_volume 19
_journal_year 2007
_chemical_formula_sum 'C8 H24 I4 N2 Sn'
_chemical_formula_weight 774.60
_space_group_IT_number 61
_symmetry_cell_setting orthorhombic
_symmetry_Int_Tables_number 61
_symmetry_space_group_name_Hall '-P 2ac 2ab'
_symmetry_space_group_name_H-M 'P b c a'
_cell_angle_alpha 90
_cell_angle_beta 90
_cell_angle_gamma 90
_cell_formula_units_Z 4
_cell_length_a 8.9315(7)
_cell_length_b 26.023(3)
_cell_length_c 8.4082(7)
_cell_measurement_reflns_used 18893
_cell_measurement_temperature 128.2
_cell_measurement_theta_max 27.5
_cell_measurement_theta_min 2.4
_cell_volume 1954.3(3)
_computing_cell_refinement PROCESS-AUTO
_computing_data_collection PROCESS-AUTO
_computing_data_reduction 'teXsan Ver. 1.11'
_computing_publication_material 'teXsan Ver. 1.11'
_computing_structure_refinement 'teXsan Ver. 1.10'
_computing_structure_solution SIR92
_diffrn_detector_area_resol_mean 10.00
_diffrn_measured_fraction_theta_full 0.9772
_diffrn_measured_fraction_theta_max 0.9772
_diffrn_measurement_device_type 'Rigaku RAXIS-RAPID Imaging Plate'
_diffrn_measurement_method \w
_diffrn_radiation_type 'Mo K\a'
_diffrn_radiation_wavelength 0.7107
_diffrn_reflns_av_R_equivalents 0.167
_diffrn_reflns_limit_h_max 11
_diffrn_reflns_limit_h_min 0
_diffrn_reflns_limit_k_max 33
_diffrn_reflns_limit_k_min 0
_diffrn_reflns_limit_l_max 10
_diffrn_reflns_limit_l_min 0
_diffrn_reflns_number 9969
_diffrn_reflns_theta_full 27.48
_diffrn_reflns_theta_max 27.48
_exptl_absorpt_coefficient_mu 7.612
_exptl_absorpt_correction_T_max 0.467
_exptl_absorpt_correction_T_min 0.053
_exptl_absorpt_correction_type multi-scan
_exptl_absorpt_process_details '(Higashi, 1995)'
_exptl_crystal_colour brown
_exptl_crystal_density_diffrn 2.633
_exptl_crystal_density_method 'not measured'
_exptl_crystal_description platelet
_exptl_crystal_size_max 0.400
_exptl_crystal_size_mid 0.100
_exptl_crystal_size_min 0.100
_refine_diff_density_max 6.49
_refine_diff_density_min -3.26
_refine_ls_extinction_method none
_refine_ls_goodness_of_fit_ref 1.965
_refine_ls_number_parameters 70
_refine_ls_number_reflns 2187
_refine_ls_R_factor_gt 0.1081
_refine_ls_shift/su_max 0.0035
_refine_ls_structure_factor_coef Fsqd
_refine_ls_weighting_details 'w = 1/[\s^2^(Fo^2^) + (0.06000(Max(Fo^2^,0) + 2Fc^2^)/3)^2^]'
_refine_ls_weighting_scheme calc
_refine_ls_wR_factor_ref 0.2642
_reflns_number_gt 1643
_reflns_number_total 2187
_reflns_threshold_expression F^2^>2.0\s(F^2^)
_cod_data_source_file cm702405c-file002.cif
_cod_data_source_block C4lowT
_cod_original_cell_volume 1954.2(3)
_cod_original_sg_symbol_H-M 'P 21/b 21/c 21/a'
_cod_original_formula_sum 'C8 H24 I4 N2 Sn '
_cod_database_code 4001465

loop_
_symmetry_equiv_pos_as_xyz
x,y,z
1/2+x,1/2-y,-z
-x,1/2+y,1/2-z
1/2-x,-y,1/2+z
-x,-y,-z
1/2-x,1/2+y,z
x,1/2-y,1/2+z
1/2+x,y,1/2-z

loop_
_atom_site_label
_atom_site_type_symbol
_atom_site_fract_x
_atom_site_fract_y
_atom_site_fract_z
_atom_site_U_iso_or_equiv
_atom_site_adp_type
_atom_site_occupancy
_atom_site_calc_flag
_atom_site_refinement_flags
I(1) I 0.7091(1) 0.47824(5) 0.2956(1) 0.0233(3) Uani 1.00 d .
I(2) I 0.5308(1) 0.38252(5) -0.0765(1) 0.0244(3) Uani 1.00 d .
Sn(1) Sn 0.5000 0.5000 0.0000 0.0181(4) Uani 1.00 d S
N(1) N 0.430(2) 0.4050(9) 0.514(2) 0.036(5) Uani 1.00 d .
C(1) C 0.450(2) 0.3592(9) 0.411(2) 0.027(5) Uani 1.00 d .
C(2) C 0.597(2) 0.3309(9) 0.459(3) 0.031(5) Uani 1.00 d .
C(3) C 0.622(2) 0.283(1) 0.351(2) 0.038(6) Uani 1.00 d .
C(4) C 0.769(2) 0.2581(8) 0.389(3) 0.033(5) Uani 1.00 d .

loop_
_atom_site_aniso_label
_atom_site_aniso_U_11
_atom_site_aniso_U_22
_atom_site_aniso_U_33
_atom_site_aniso_U_12
_atom_site_aniso_U_13
_atom_site_aniso_U_23
I(1) 0.0278(6) 0.0158(7) 0.0263(6) 0.0001(5) -0.0058(4) -0.0016(5)
I(2) 0.0325(6) 0.0113(7) 0.0294(6) -0.0005(5) -0.0015(5) -0.0006(5)
Sn(1) 0.0226(7) 0.0102(9) 0.0214(8) 0.0019(6) 0.0002(6) 0.0000(6)
N(1) 0.041(8) 0.04(1) 0.029(8) 0.021(9) -0.010(8) -0.001(9)
C(1) 0.023(7) 0.03(1) 0.026(8) 0.009(8) -0.007(7) 0.002(8)
C(2) 0.024(8) 0.02(1) 0.05(1) 0.013(8) 0.005(9) 0.013(10)
C(3) 0.030(9) 0.07(2) 0.016(8) 0.00(1) 0.006(7) -0.002(10)
C(4) 0.041(9) 0.01(1) 0.05(1) 0.011(8) 0.004(10) -0.008(9)

loop_
_atom_type_symbol
_atom_type_description
_atom_type_scat_dispersion_real
_atom_type_scat_dispersion_imag
_atom_type_scat_source
C C 0.003 0.002
;International Tables for Crystallography
(1992, Vol. C, Tables 4.2.6.8 and 6.1.1.1)
;
H H 0.000 0.000
;International Tables for Crystallography
(1992, Vol. C, Table 6.1.1.2)
;
N N 0.006 0.003
;International Tables for Crystallography
(1992, Vol. C, Tables 4.2.6.8 and 6.1.1.1)
;
Sn Sn -0.654 1.425
;International Tables for Crystallography
(1992, Vol. C, Tables 4.2.6.8 and 6.1.1.1)
;
I I -0.474 1.812
;International Tables for Crystallography
(1992, Vol. C, Tables 4.2.6.8 and 6.1.1.1)
;

loop_
_geom_angle_atom_site_label_1
_geom_angle_atom_site_label_2
_geom_angle_atom_site_label_3
_geom_angle
_geom_angle_site_symmetry_1
_geom_angle_site_symmetry_3
_geom_angle_publ_flag
Sn(1) I(1) Sn(1) 151.63(4) . 4_665 yes
I(1) Sn(1) I(1) 91.49(1) . 8_455 yes
I(1) Sn(1) I(1) 88.51(1) . 4_664 yes
I(1) Sn(1) I(1) 180.0 . 5_665 yes
I(1) Sn(1) I(2) 86.27(3) . . yes
I(1) Sn(1) I(2) 93.73(3) . 5_665 yes
I(1) Sn(1) I(1) 180.0 8_455 4_664 yes
I(1) Sn(1) I(1) 88.51(1) 8_455 5_665 yes
I(1) Sn(1) I(2) 90.51(3) 8_455 . yes
I(1) Sn(1) I(2) 89.49(3) 8_455 5_665 yes
I(1) Sn(1) I(1) 91.49(1) 4_664 5_665 yes
I(1) Sn(1) I(2) 89.49(3) 4_664 . yes
I(1) Sn(1) I(2) 90.51(3) 4_664 5_665 yes
I(1) Sn(1) I(2) 93.73(3) 5_665 . yes
I(1) Sn(1) I(2) 86.27(3) 5_665 5_665 yes
I(2) Sn(1) I(2) 180.0 . 5_665 yes
N(1) C(1) C(2) 109(1) . . yes
C(1) C(2) C(3) 110(1) . . yes
C(2) C(3) C(4) 110(1) . . yes

loop_
_geom_bond_atom_site_label_1
_geom_bond_atom_site_label_2
_geom_bond_distance
_geom_bond_site_symmetry_2
_geom_bond_publ_flag
I(1) Sn(1) 3.160(1) . yes
I(1) Sn(1) 3.166(1) 4_665 yes
I(2) Sn(1) 3.136(1) . yes
N(1) C(1) 1.48(3) . yes
C(1) C(2) 1.56(2) . yes
C(2) C(3) 1.55(4) . yes
C(3) C(4) 1.51(3) . yes
